data_6000386
loop_
_publ_author_name
'Burger, K.'
'Cox, D.'
'Papoular, R.'
'Prandl, W.'

_publ_section_title
;
 The application of resonant scattering techniques to ab initio structure
 solution from powder data using SrSO4 as a test case
;
_journal_name_full 'Journal of Applied Crystallography'
_journal_page_first 789
_journal_page_last 797
_journal_paper_doi 10.1107/S0021889898006293
_journal_volume 31
_journal_year 1998
_chemical_formula_structural 'Sr S O4'
_chemical_formula_sum 'O4 S Sr'
_chemical_name_mineral Celestine
_chemical_name_systematic 'Strontium Sulfate'
_space_group_IT_number 62
_space_group_name_Hall '-P 2ac 2n'
_space_group_name_H-M_alt 'P n m a'
_cell_angle_alpha 90.000
_cell_angle_beta 90.000
_cell_angle_gamma 90.000
_cell_length_a 8.35929(3)
_cell_length_b 5.35083(2)
_cell_length_c 6.86939(3)
_cell_volume 307.24
_cod_database_code 6000386

loop_
_space_group_symop_id
_space_group_symop_operation_xyz
1 x,y,z
2 -x+1/2,-y,z+1/2
3 x+1/2,-y+1/2,-z+1/2
4 -x,y+1/2,-z
5 -x,-y,-z
6 x+1/2,y,-z+1/2
7 -x+1/2,y+1/2,z+1/2
8 x,-y+1/2,z

loop_
_atom_site_label
_atom_site_fract_x
_atom_site_fract_y
_atom_site_fract_z
_atom_site_biso_or_equiv
Sr 0.1840(1) 0.25 0.1580(2) 1.00(2)
S 0.4374(2) 0.75 0.1855(2) 0.54(4)
O1 0.5975(4) 0.75 0.0950(5) 0.61(2)
O2 0.3070(5) 0.75 0.0403(5) 0.61(2)
O3 0.4215(3) 0.9739(4) 0.3111(4) 0.61(2)
